data_7059880
loop_
_publ_author_name
'Harrison, Daniel P.'
'Kumar, Varshini J.'
'Noppers, Johanna N.'
'Gluyas, Josef B. G.'
'Sobolev, Alexandre N.'
'Moggach, Stephen A.'
'Low, Paul J.'

_publ_section_title
;
 Iron vs. ruthenium: syntheses, structures and IR spectroelectrochemical
 characterisation of half-sandwich Group 8 acetylide complexes
;
_journal_issue 33
_journal_name_full 'New Journal of Chemistry'
_journal_page_first 14932
_journal_page_last 14943
_journal_paper_doi 10.1039/D0NJ03093G
_journal_volume 45
_journal_year 2021
_chemical_absolute_configuration ad
_chemical_formula_moiety 'C42 H48 Fe P2'
_chemical_formula_sum 'C42 H48 Fe P2'
_chemical_formula_weight 670.59
_space_group_crystal_system monoclinic
_space_group_IT_number 9
_space_group_name_Hall 'C -2yc'
_space_group_name_H-M_alt 'C 1 c 1'
_atom_sites_solution_hydrogens geom
_audit_creation_method SHELXL-2018/3
_audit_update_record
;
2020-06-15 deposited with the CCDC.	2020-08-05 downloaded from the CCDC.
;
_cell_angle_alpha 90
_cell_angle_beta 90.318(1)
_cell_angle_gamma 90
_cell_formula_units_Z 4
_cell_length_a 8.3802(1)
_cell_length_b 22.2533(3)
_cell_length_c 19.4016(3)
_cell_measurement_reflns_used 6462
_cell_measurement_temperature 100(2)
_cell_measurement_theta_max 67.075
_cell_measurement_theta_min 3.958
_cell_volume 3618.09(9)
_computing_cell_refinement 'CrysAlisPro 1.171.39.46 (Rigaku OD, 2018)'
_computing_data_collection 'CrysAlisPro 1.171.39.46 (Rigaku OD, 2018)'
_computing_data_reduction 'CrysAlisPro 1.171.39.46 (Rigaku OD, 2018)'
_computing_molecular_graphics 'X-Seed v. 4.0 (Barbour, 2001)'
_computing_publication_material 'SHELXL-2018/3 (Sheldrick, 2015)'
_computing_structure_refinement 'SHELXL-2018/3 (Sheldrick, 2015)'
_computing_structure_solution 'SHELXT-2015/1 (Sheldrick, 2015)'
_diffrn_ambient_temperature 100(2)
_diffrn_detector 'CCD plate'
_diffrn_detector_area_resol_mean 10.4738
_diffrn_detector_type Ruby
_diffrn_measured_fraction_theta_full 0.990
_diffrn_measured_fraction_theta_max 0.990
_diffrn_measurement_device 'four-circle diffractometer'
_diffrn_measurement_device_type 'Oxford Diffraction Gemini-R Ultra'
_diffrn_measurement_method '\w scans'
_diffrn_orient_matrix_type 'CrysAlisPro convention (1999,Acta A55,543-557)'
_diffrn_orient_matrix_UB_11 0.0484886
_diffrn_orient_matrix_UB_12 0.0666163
_diffrn_orient_matrix_UB_13 0.0050169
_diffrn_orient_matrix_UB_21 0.0285053
_diffrn_orient_matrix_UB_22 -0.0073139
_diffrn_orient_matrix_UB_23 0.0780576
_diffrn_orient_matrix_UB_31 0.1750686
_diffrn_orient_matrix_UB_32 -0.0172937
_diffrn_orient_matrix_UB_33 -0.0136673
_diffrn_radiation_monochromator mirror
_diffrn_radiation_source 'fine-focus sealed X-ray tube'
_diffrn_radiation_type CuK\a
_diffrn_radiation_wavelength 1.54178
_diffrn_reflns_av_R_equivalents 0.0596
_diffrn_reflns_av_unetI/netI 0.0605
_diffrn_reflns_Laue_measured_fraction_full 0.990
_diffrn_reflns_Laue_measured_fraction_max 0.990
_diffrn_reflns_limit_h_max 9
_diffrn_reflns_limit_h_min -9
_diffrn_reflns_limit_k_max 26
_diffrn_reflns_limit_k_min -26
_diffrn_reflns_limit_l_max 22
_diffrn_reflns_limit_l_min -23
_diffrn_reflns_number 15913
_diffrn_reflns_point_group_measured_fraction_full 0.760
_diffrn_reflns_point_group_measured_fraction_max 0.760
_diffrn_reflns_theta_full 67.338
_diffrn_reflns_theta_max 67.338
_diffrn_reflns_theta_min 3.973
_diffrn_source_type 'Enhance Ultra (Cu) X-ray Source'
_exptl_absorpt_coefficient_mu 4.374
_exptl_absorpt_correction_T_max 1.0
_exptl_absorpt_correction_T_min 0.91468
_exptl_absorpt_correction_type multi-scan
_exptl_absorpt_process_details
;
CrysAlisPro 1.171.39.46 (Rigaku Oxford Diffraction, 2018)
Empirical absorption correction using spherical harmonics,
 implemented in SCALE3 ABSPACK scaling algorithm.
;
_exptl_crystal_colour red
_exptl_crystal_density_diffrn 1.231
_exptl_crystal_description needle
_exptl_crystal_F_000 1424
_exptl_crystal_size_max 0.146
_exptl_crystal_size_mid 0.040
_exptl_crystal_size_min 0.022
_refine_diff_density_max 0.454
_refine_diff_density_min -0.342
_refine_diff_density_rms 0.062
_refine_ls_abs_structure_details
;
 Classical Flack method preferred over Parsons because s.u. lower.
;
_refine_ls_abs_structure_Flack 0.057(6)
_refine_ls_extinction_method none
_refine_ls_goodness_of_fit_ref 1.001
_refine_ls_hydrogen_treatment constr
_refine_ls_matrix_type full
_refine_ls_number_parameters 414
_refine_ls_number_reflns 4949
_refine_ls_number_restraints 2
_refine_ls_restrained_S_all 1.001
_refine_ls_R_factor_all 0.0532
_refine_ls_R_factor_gt 0.0450
_refine_ls_shift/su_max 0.000
_refine_ls_shift/su_mean 0.000
_refine_ls_structure_factor_coef Fsqd
_refine_ls_weighting_details 'w=1/[\s^2^(Fo^2^)+(0.0550P)^2^+3.9000P] where P=(Fo^2^+2Fc^2^)/3'
_refine_ls_weighting_scheme calc
_refine_ls_wR_factor_gt 0.1033
_refine_ls_wR_factor_ref 0.1103
_reflns_Friedel_coverage 0.533
_reflns_Friedel_fraction_full 0.530
_reflns_Friedel_fraction_max 0.530
_reflns_number_gt 4455
_reflns_number_total 4949
_reflns_threshold_expression 'I > 2\s(I)'
_cod_data_source_file d0nj03093g2.cif
_cod_data_source_block dph115
_cod_depositor_comments 'Adding full bibliography for 7059874--7059882.cif.'
_cod_original_sg_symbol_H-M 'C c'
_cod_database_code 7059880
_shelx_shelxl_version_number 2018/3
_shelx_space_group_comment
;
The symmetry employed for this shelxl refinement is uniquely defined
by the following loop, which should always be used as a source of
symmetry information in preference to the above space-group names.
They are only intended as comments.
;
_shelx_estimated_absorpt_t_min 0.568
_shelx_estimated_absorpt_t_max 0.910

loop_
_space_group_symop_operation_xyz
'x, y, z'
'x, -y, z+1/2'
'x+1/2, y+1/2, z'
'x+1/2, -y+1/2, z+1/2'

loop_
_atom_site_label
_atom_site_type_symbol
_atom_site_fract_x
_atom_site_fract_y
_atom_site_fract_z
_atom_site_U_iso_or_equiv
_atom_site_adp_type
_atom_site_occupancy
_atom_site_site_symmetry_order
_atom_site_calc_flag
_atom_site_refinement_flags_posn
_atom_site_refinement_flags_adp
_atom_site_refinement_flags_occupancy
_atom_site_disorder_assembly
_atom_site_disorder_group
Fe1 Fe 0.58634(8) 0.30860(3) 0.48257(4) 0.01798(19) Uani 1 1 d . . . . .
C1 C 0.2046(6) 0.2749(3) 0.4575(3) 0.0238(12) Uani 1 1 d . . . . .
H1A H 0.117081 0.293207 0.430243 0.029 Uiso 1 1 calc R U . . .
H1B H 0.180174 0.231750 0.464006 0.029 Uiso 1 1 calc R U . . .
C2 C 0.2179(6) 0.3058(2) 0.5272(3) 0.0213(11) Uani 1 1 d . . . . .
H2A H 0.133853 0.290928 0.558535 0.026 Uiso 1 1 calc R U . . .
H2B H 0.205141 0.349768 0.521837 0.026 Uiso 1 1 calc R U . . .
C10 C 0.4956(6) 0.3873(2) 0.4878(3) 0.0200(11) Uani 1 1 d . . . . .
C11 C 0.4481(6) 0.4385(2) 0.4913(3) 0.0246(12) Uani 1 1 d . . . . .
C12 C 0.3998(7) 0.5029(2) 0.4883(3) 0.0242(11) Uani 1 1 d . . . . .
C13 C 0.5395(8) 0.5400(3) 0.4595(4) 0.0356(14) Uani 1 1 d . . . . .
H13A H 0.507448 0.582232 0.455734 0.053 Uiso 1 1 calc R U . . .
H13B H 0.568327 0.524743 0.413876 0.053 Uiso 1 1 calc R U . . .
H13C H 0.631532 0.536657 0.490654 0.053 Uiso 1 1 calc R U . . .
C14 C 0.2538(8) 0.5103(3) 0.4413(4) 0.0387(15) Uani 1 1 d . . . . .
H14A H 0.223484 0.552761 0.439346 0.058 Uiso 1 1 calc R U . . .
H14B H 0.164916 0.486673 0.459646 0.058 Uiso 1 1 calc R U . . .
H14C H 0.279619 0.496090 0.394863 0.058 Uiso 1 1 calc R U . . .
C15 C 0.3610(8) 0.5264(3) 0.5607(3) 0.0366(14) Uani 1 1 d . . . . .
H15A H 0.335819 0.569386 0.558163 0.055 Uiso 1 1 calc R U . . .
H15B H 0.453313 0.520375 0.591128 0.055 Uiso 1 1 calc R U . . .
H15C H 0.268987 0.504560 0.579023 0.055 Uiso 1 1 calc R U . . .
C51 C 0.8021(6) 0.3528(2) 0.4537(3) 0.0219(11) Uani 1 1 d . . . . .
C52 C 0.7827(6) 0.2988(2) 0.4135(3) 0.0219(11) Uani 1 1 d . . . . .
C53 C 0.7819(6) 0.2496(2) 0.4608(3) 0.0206(11) Uani 1 1 d . . . . .
C54 C 0.7949(6) 0.2736(2) 0.5299(3) 0.0220(11) Uani 1 1 d . . . . .
C55 C 0.8053(6) 0.3370(2) 0.5248(3) 0.0219(11) Uani 1 1 d . . . . .
C151 C 0.8316(7) 0.4139(3) 0.4244(3) 0.0309(13) Uani 1 1 d . . . . .
H15D H 0.781862 0.416815 0.378726 0.046 Uiso 1 1 calc R U . . .
H15E H 0.946784 0.420623 0.420477 0.046 Uiso 1 1 calc R U . . .
H15F H 0.785564 0.444389 0.454899 0.046 Uiso 1 1 calc R U . . .
C152 C 0.7922(7) 0.2955(3) 0.3371(3) 0.0296(13) Uani 1 1 d . . . . .
H15G H 0.716340 0.324009 0.316696 0.044 Uiso 1 1 calc R U . . .
H15H H 0.766037 0.254714 0.321911 0.044 Uiso 1 1 calc R U . . .
H15I H 0.900625 0.305733 0.322478 0.044 Uiso 1 1 calc R U . . .
C153 C 0.7917(7) 0.1853(2) 0.4399(3) 0.0274(12) Uani 1 1 d . . . . .
H15J H 0.772433 0.159673 0.479997 0.041 Uiso 1 1 calc R U . . .
H15K H 0.898089 0.176975 0.421441 0.041 Uiso 1 1 calc R U . . .
H15L H 0.711056 0.177069 0.404333 0.041 Uiso 1 1 calc R U . . .
C154 C 0.8222(7) 0.2363(3) 0.5929(3) 0.0269(12) Uani 1 1 d . . . . .
H15M H 0.742602 0.204109 0.594710 0.040 Uiso 1 1 calc R U . . .
H15N H 0.812459 0.261689 0.634013 0.040 Uiso 1 1 calc R U . . .
H15O H 0.929358 0.218785 0.591484 0.040 Uiso 1 1 calc R U . . .
C155 C 0.8262(7) 0.3808(3) 0.5829(3) 0.0304(13) Uani 1 1 d . . . . .
H15P H 0.794483 0.361755 0.626299 0.046 Uiso 1 1 calc R U . . .
H15Q H 0.759291 0.416210 0.574527 0.046 Uiso 1 1 calc R U . . .
H15R H 0.938296 0.393062 0.585952 0.046 Uiso 1 1 calc R U . . .
P1 P 0.39760(15) 0.28335(6) 0.41074(7) 0.0187(3) Uani 1 1 d . . . . .
C111 C 0.3447(6) 0.3345(2) 0.3389(3) 0.0201(10) Uani 1 1 d . . . . .
C112 C 0.4331(7) 0.3859(2) 0.3261(3) 0.0246(11) Uani 1 1 d . . . . .
H112 H 0.521594 0.395530 0.354870 0.030 Uiso 1 1 calc R U . . .
C113 C 0.3929(7) 0.4233(3) 0.2716(3) 0.0287(12) Uani 1 1 d . . . . .
H113 H 0.455346 0.458071 0.262602 0.034 Uiso 1 1 calc R U . . .
C114 C 0.2611(7) 0.4103(3) 0.2300(3) 0.0296(13) Uani 1 1 d . . . . .
H114 H 0.232593 0.436358 0.193150 0.035 Uiso 1 1 calc R U . . .
C115 C 0.1720(7) 0.3590(3) 0.2425(3) 0.0278(12) Uani 1 1 d . . . . .
H115 H 0.082034 0.349821 0.214460 0.033 Uiso 1 1 calc R U . . .
C116 C 0.2147(7) 0.3212(3) 0.2961(3) 0.0252(12) Uani 1 1 d . . . . .
H116 H 0.154701 0.285657 0.303916 0.030 Uiso 1 1 calc R U . . .
C121 C 0.4100(6) 0.2119(2) 0.3615(3) 0.0214(11) Uani 1 1 d . . . . .
C122 C 0.4684(7) 0.2112(3) 0.2948(3) 0.0274(12) Uani 1 1 d . . . . .
H122 H 0.492777 0.248059 0.272557 0.033 Uiso 1 1 calc R U . . .
C123 C 0.4918(7) 0.1573(3) 0.2596(3) 0.0332(13) Uani 1 1 d . . . . .
H123 H 0.532815 0.157574 0.214048 0.040 Uiso 1 1 calc R U . . .
C124 C 0.4555(7) 0.1039(3) 0.2910(3) 0.0345(14) Uani 1 1 d . . . . .
H124 H 0.471851 0.067182 0.267192 0.041 Uiso 1 1 calc R U . . .
C125 C 0.3951(7) 0.1033(3) 0.3574(3) 0.0321(13) Uani 1 1 d . . . . .
H125 H 0.369496 0.066150 0.378790 0.039 Uiso 1 1 calc R U . . .
C126 C 0.3721(7) 0.1571(2) 0.3927(3) 0.0263(12) Uani 1 1 d . . . . .
H126 H 0.330379 0.156595 0.438124 0.032 Uiso 1 1 calc R U . . .
P2 P 0.41754(15) 0.28815(6) 0.56266(7) 0.0187(3) Uani 1 1 d . . . . .
C211 C 0.3817(6) 0.2110(2) 0.5941(3) 0.0223(11) Uani 1 1 d . . . . .
C212 C 0.4576(7) 0.1627(3) 0.5626(3) 0.0238(11) Uani 1 1 d . . . . .
H212 H 0.535671 0.170301 0.528391 0.029 Uiso 1 1 calc R U . . .
C213 C 0.4218(7) 0.1031(3) 0.5803(3) 0.0301(13) Uani 1 1 d . . . . .
H213 H 0.474375 0.070595 0.558274 0.036 Uiso 1 1 calc R U . . .
C214 C 0.3079(8) 0.0926(3) 0.6305(3) 0.0314(13) Uani 1 1 d . . . . .
H214 H 0.282254 0.052477 0.643000 0.038 Uiso 1 1 calc R U . . .
C215 C 0.2314(7) 0.1399(3) 0.6626(3) 0.0310(13) Uani 1 1 d . . . . .
H215 H 0.153586 0.132250 0.696951 0.037 Uiso 1 1 calc R U . . .
C216 C 0.2684(7) 0.1985(3) 0.6446(3) 0.0276(12) Uani 1 1 d . . . . .
H216 H 0.215606 0.230720 0.667011 0.033 Uiso 1 1 calc R U . . .
C221 C 0.4250(6) 0.3291(2) 0.6447(3) 0.0226(11) Uani 1 1 d . . . . .
C222 C 0.5160(7) 0.3082(3) 0.6995(3) 0.0262(12) Uani 1 1 d . . . . .
H222 H 0.569895 0.270888 0.695244 0.031 Uiso 1 1 calc R U . . .
C223 C 0.5306(8) 0.3401(3) 0.7602(3) 0.0333(13) Uani 1 1 d . . . . .
H223 H 0.594526 0.324926 0.796789 0.040 Uiso 1 1 calc R U . . .
C224 C 0.4517(7) 0.3943(3) 0.7675(3) 0.0309(13) Uani 1 1 d . . . . .
H224 H 0.460977 0.416510 0.809144 0.037 Uiso 1 1 calc R U . . .
C225 C 0.3594(8) 0.4161(3) 0.7137(3) 0.0317(13) Uani 1 1 d . . . . .
H225 H 0.303543 0.452935 0.718758 0.038 Uiso 1 1 calc R U . . .
C226 C 0.3478(7) 0.3842(2) 0.6524(3) 0.0257(12) Uani 1 1 d . . . . .
H226 H 0.286686 0.400129 0.615259 0.031 Uiso 1 1 calc R U . . .

loop_
_atom_site_aniso_label
_atom_site_aniso_U_11
_atom_site_aniso_U_22
_atom_site_aniso_U_33
_atom_site_aniso_U_23
_atom_site_aniso_U_13
_atom_site_aniso_U_12
Fe1 0.0179(4) 0.0189(4) 0.0171(4) 0.0010(3) 0.0000(3) 0.0003(3)
C1 0.018(3) 0.032(3) 0.021(3) 0.002(2) 0.002(2) -0.004(2)
C2 0.017(3) 0.022(3) 0.024(3) -0.001(2) 0.001(2) 0.000(2)
C10 0.023(3) 0.021(3) 0.016(2) 0.001(2) 0.0035(19) 0.002(2)
C11 0.031(3) 0.023(3) 0.020(3) 0.004(2) 0.002(2) -0.004(2)
C12 0.029(3) 0.017(2) 0.026(3) 0.000(2) 0.001(2) 0.001(2)
C13 0.037(3) 0.022(3) 0.047(4) 0.008(3) 0.005(3) 0.000(3)
C14 0.039(4) 0.028(3) 0.049(4) -0.007(3) -0.011(3) 0.009(3)
C15 0.053(4) 0.024(3) 0.032(3) -0.005(3) 0.006(3) 0.007(3)
C51 0.017(3) 0.024(3) 0.025(3) 0.004(2) 0.004(2) -0.003(2)
C52 0.015(3) 0.027(3) 0.024(3) 0.004(2) 0.006(2) 0.003(2)
C53 0.015(3) 0.022(3) 0.024(3) -0.002(2) 0.000(2) 0.007(2)
C54 0.014(2) 0.025(3) 0.027(3) 0.008(2) -0.004(2) 0.003(2)
C55 0.015(2) 0.026(3) 0.025(3) 0.004(2) -0.004(2) -0.002(2)
C151 0.028(3) 0.028(3) 0.037(3) 0.008(2) 0.001(2) -0.005(2)
C152 0.024(3) 0.041(3) 0.024(3) 0.004(3) 0.005(2) 0.005(2)
C153 0.025(3) 0.021(3) 0.036(3) -0.003(2) 0.004(2) 0.005(2)
C154 0.022(3) 0.034(3) 0.025(3) 0.009(2) -0.009(2) -0.001(2)
C155 0.025(3) 0.030(3) 0.036(3) -0.005(3) -0.006(2) 0.000(2)
P1 0.0201(6) 0.0198(6) 0.0162(6) 0.0006(5) -0.0014(5) 0.0007(5)
C111 0.023(3) 0.020(3) 0.017(2) -0.002(2) 0.001(2) 0.002(2)
C112 0.026(3) 0.027(3) 0.021(3) 0.000(2) 0.002(2) 0.004(2)
C113 0.034(3) 0.023(3) 0.029(3) 0.003(2) 0.006(2) 0.001(2)
C114 0.036(3) 0.030(3) 0.022(3) 0.006(2) 0.000(2) 0.009(2)
C115 0.030(3) 0.032(3) 0.022(3) 0.000(2) -0.003(2) 0.002(2)
C116 0.025(3) 0.027(3) 0.024(3) 0.000(2) 0.001(2) 0.001(2)
C121 0.020(3) 0.022(3) 0.022(3) -0.002(2) -0.005(2) 0.001(2)
C122 0.027(3) 0.030(3) 0.026(3) 0.000(2) 0.000(2) 0.002(2)
C123 0.038(3) 0.037(3) 0.025(3) -0.007(3) 0.000(3) 0.005(3)
C124 0.039(4) 0.027(3) 0.037(3) -0.013(3) -0.004(3) 0.005(3)
C125 0.034(3) 0.023(3) 0.039(3) 0.000(3) -0.006(3) -0.002(2)
C126 0.029(3) 0.027(3) 0.023(3) -0.001(2) -0.005(2) 0.000(2)
P2 0.0196(7) 0.0208(6) 0.0158(6) -0.0009(5) 0.0005(5) -0.0004(5)
C211 0.023(3) 0.027(3) 0.017(3) 0.002(2) -0.002(2) -0.004(2)
C212 0.025(3) 0.027(3) 0.020(3) 0.001(2) -0.004(2) 0.000(2)
C213 0.032(3) 0.023(3) 0.035(3) 0.003(2) -0.004(3) 0.000(2)
C214 0.043(4) 0.022(3) 0.028(3) 0.005(2) -0.009(3) -0.010(3)
C215 0.034(3) 0.036(3) 0.023(3) 0.007(2) -0.001(2) -0.011(3)
C216 0.029(3) 0.036(3) 0.017(3) -0.001(2) -0.002(2) -0.001(2)
C221 0.027(3) 0.022(3) 0.019(3) 0.001(2) 0.003(2) -0.006(2)
C222 0.028(3) 0.028(3) 0.022(3) -0.002(2) -0.004(2) 0.004(2)
C223 0.041(4) 0.036(3) 0.022(3) -0.001(2) -0.003(3) -0.004(3)
C224 0.042(4) 0.031(3) 0.019(3) -0.006(2) 0.000(2) -0.007(3)
C225 0.042(4) 0.024(3) 0.029(3) -0.003(2) 0.003(3) 0.002(2)
C226 0.031(3) 0.024(3) 0.022(3) 0.002(2) 0.002(2) 0.002(2)

loop_
_atom_type_symbol
_atom_type_description
_atom_type_scat_dispersion_real
_atom_type_scat_dispersion_imag
_atom_type_scat_source
C C 0.0181 0.0091 'International Tables Vol C Tables 4.2.6.8 and 6.1.1.4'
H H 0.0000 0.0000 'International Tables Vol C Tables 4.2.6.8 and 6.1.1.4'
P P 0.2955 0.4335 'International Tables Vol C Tables 4.2.6.8 and 6.1.1.4'
Fe Fe -1.1336 3.1974 'International Tables Vol C Tables 4.2.6.8 and 6.1.1.4'

loop_
_geom_angle_atom_site_label_1
_geom_angle_atom_site_label_2
_geom_angle_atom_site_label_3
_geom_angle
_geom_angle_site_symmetry_1
_geom_angle_site_symmetry_3
_geom_angle_publ_flag
C10 Fe1 C55 92.9(2) . . ?
C10 Fe1 C54 129.9(2) . . ?
C55 Fe1 C54 39.2(2) . . ?
C10 Fe1 C51 86.0(2) . . ?
C55 Fe1 C51 39.2(2) . . ?
C54 Fe1 C51 65.5(2) . . ?
C10 Fe1 C52 115.7(2) . . ?
C55 Fe1 C52 66.5(2) . . ?
C54 Fe1 C52 66.3(2) . . ?
C51 Fe1 C52 39.4(2) . . ?
C10 Fe1 C53 151.2(2) . . ?
C55 Fe1 C53 66.1(2) . . ?
C54 Fe1 C53 39.7(2) . . ?
C51 Fe1 C53 65.3(2) . . ?
C52 Fe1 C53 39.0(2) . . ?
C10 Fe1 P2 83.84(16) . . ?
C55 Fe1 P2 110.95(16) . . ?
C54 Fe1 P2 98.79(16) . . ?
C51 Fe1 P2 147.77(15) . . ?
C52 Fe1 P2 160.10(15) . . ?
C53 Fe1 P2 121.21(15) . . ?
C10 Fe1 P1 89.00(16) . . ?
C55 Fe1 P1 163.08(16) . . ?
C54 Fe1 P1 141.03(16) . . ?
C51 Fe1 P1 124.38(15) . . ?
C52 Fe1 P1 97.56(16) . . ?
C53 Fe1 P1 105.61(14) . . ?
P2 Fe1 P1 85.96(6) . . ?
C2 C1 P1 109.1(4) . . ?
C2 C1 H1A 109.9 . . ?
P1 C1 H1A 109.9 . . ?
C2 C1 H1B 109.9 . . ?
P1 C1 H1B 109.9 . . ?
H1A C1 H1B 108.3 . . ?
C1 C2 P2 107.3(4) . . ?
C1 C2 H2A 110.3 . . ?
P2 C2 H2A 110.3 . . ?
C1 C2 H2B 110.3 . . ?
P2 C2 H2B 110.3 . . ?
H2A C2 H2B 108.5 . . ?
C11 C10 Fe1 175.8(5) . . ?
C10 C11 C12 173.5(6) . . ?
C11 C12 C14 110.0(5) . . ?
C11 C12 C15 110.6(5) . . ?
C14 C12 C15 109.6(5) . . ?
C11 C12 C13 108.9(5) . . ?
C14 C12 C13 109.5(5) . . ?
C15 C12 C13 108.3(5) . . ?
C12 C13 H13A 109.5 . . ?
C12 C13 H13B 109.5 . . ?
H13A C13 H13B 109.5 . . ?
C12 C13 H13C 109.5 . . ?
H13A C13 H13C 109.5 . . ?
H13B C13 H13C 109.5 . . ?
C12 C14 H14A 109.5 . . ?
C12 C14 H14B 109.5 . . ?
H14A C14 H14B 109.5 . . ?
C12 C14 H14C 109.5 . . ?
H14A C14 H14C 109.5 . . ?
H14B C14 H14C 109.5 . . ?
C12 C15 H15A 109.5 . . ?
C12 C15 H15B 109.5 . . ?
H15A C15 H15B 109.5 . . ?
C12 C15 H15C 109.5 . . ?
H15A C15 H15C 109.5 . . ?
H15B C15 H15C 109.5 . . ?
C55 C51 C52 108.6(5) . . ?
C55 C51 C151 126.3(5) . . ?
C52 C51 C151 124.8(5) . . ?
C55 C51 Fe1 69.1(3) . . ?
C52 C51 Fe1 70.4(3) . . ?
C151 C51 Fe1 131.3(4) . . ?
C53 C52 C51 107.0(5) . . ?
C53 C52 C152 127.0(5) . . ?
C51 C52 C152 125.1(5) . . ?
C53 C52 Fe1 70.7(3) . . ?
C51 C52 Fe1 70.2(3) . . ?
C152 C52 Fe1 132.5(4) . . ?
C52 C53 C54 108.1(5) . . ?
C52 C53 C153 124.2(5) . . ?
C54 C53 C153 127.1(5) . . ?
C52 C53 Fe1 70.3(3) . . ?
C54 C53 Fe1 69.2(3) . . ?
C153 C53 Fe1 133.3(4) . . ?
C55 C54 C53 107.8(5) . . ?
C55 C54 C154 126.9(5) . . ?
C53 C54 C154 124.4(5) . . ?
C55 C54 Fe1 69.7(3) . . ?
C53 C54 Fe1 71.1(3) . . ?
C154 C54 Fe1 132.9(4) . . ?
C54 C55 C51 108.3(5) . . ?
C54 C55 C155 126.9(5) . . ?
C51 C55 C155 124.7(5) . . ?
C54 C55 Fe1 71.0(3) . . ?
C51 C55 Fe1 71.7(3) . . ?
C155 C55 Fe1 125.8(4) . . ?
C51 C151 H15D 109.5 . . ?
C51 C151 H15E 109.5 . . ?
H15D C151 H15E 109.5 . . ?
C51 C151 H15F 109.5 . . ?
H15D C151 H15F 109.5 . . ?
H15E C151 H15F 109.5 . . ?
C52 C152 H15G 109.5 . . ?
C52 C152 H15H 109.5 . . ?
H15G C152 H15H 109.5 . . ?
C52 C152 H15I 109.5 . . ?
H15G C152 H15I 109.5 . . ?
H15H C152 H15I 109.5 . . ?
C53 C153 H15J 109.5 . . ?
C53 C153 H15K 109.5 . . ?
H15J C153 H15K 109.5 . . ?
C53 C153 H15L 109.5 . . ?
H15J C153 H15L 109.5 . . ?
H15K C153 H15L 109.5 . . ?
C54 C154 H15M 109.5 . . ?
C54 C154 H15N 109.5 . . ?
H15M C154 H15N 109.5 . . ?
C54 C154 H15O 109.5 . . ?
H15M C154 H15O 109.5 . . ?
H15N C154 H15O 109.5 . . ?
C55 C155 H15P 109.5 . . ?
C55 C155 H15Q 109.5 . . ?
H15P C155 H15Q 109.5 . . ?
C55 C155 H15R 109.5 . . ?
H15P C155 H15R 109.5 . . ?
H15Q C155 H15R 109.5 . . ?
C111 P1 C121 98.8(2) . . ?
C111 P1 C1 102.9(2) . . ?
C121 P1 C1 102.4(3) . . ?
C111 P1 Fe1 119.58(18) . . ?
C121 P1 Fe1 120.51(17) . . ?
C1 P1 Fe1 110.05(18) . . ?
C112 C111 C116 118.9(5) . . ?
C112 C111 P1 121.0(4) . . ?
C116 C111 P1 120.0(4) . . ?
C111 C112 C113 120.3(5) . . ?
C111 C112 H112 119.8 . . ?
C113 C112 H112 119.8 . . ?
C112 C113 C114 120.3(5) . . ?
C112 C113 H113 119.9 . . ?
C114 C113 H113 119.9 . . ?
C115 C114 C113 119.7(5) . . ?
C115 C114 H114 120.2 . . ?
C113 C114 H114 120.2 . . ?
C116 C115 C114 119.7(6) . . ?
C116 C115 H115 120.1 . . ?
C114 C115 H115 120.1 . . ?
C115 C116 C111 121.0(5) . . ?
C115 C116 H116 119.5 . . ?
C111 C116 H116 119.5 . . ?
C122 C121 C126 118.4(5) . . ?
C122 C121 P1 120.8(4) . . ?
C126 C121 P1 120.7(4) . . ?
C121 C122 C123 121.3(6) . . ?
C121 C122 H122 119.4 . . ?
C123 C122 H122 119.4 . . ?
C124 C123 C122 119.7(6) . . ?
C124 C123 H123 120.1 . . ?
C122 C123 H123 120.1 . . ?
C123 C124 C125 120.4(6) . . ?
C123 C124 H124 119.8 . . ?
C125 C124 H124 119.8 . . ?
C124 C125 C126 120.0(6) . . ?
C124 C125 H125 120.0 . . ?
C126 C125 H125 120.0 . . ?
C125 C126 C121 120.3(5) . . ?
C125 C126 H126 119.9 . . ?
C121 C126 H126 119.9 . . ?
C221 P2 C211 100.4(2) . . ?
C221 P2 C2 104.1(3) . . ?
C211 P2 C2 99.9(2) . . ?
C221 P2 Fe1 120.08(17) . . ?
C211 P2 Fe1 122.87(18) . . ?
C2 P2 Fe1 106.45(18) . . ?
C212 C211 C216 117.8(5) . . ?
C212 C211 P2 119.8(4) . . ?
C216 C211 P2 122.0(4) . . ?
C211 C212 C213 121.6(5) . . ?
C211 C212 H212 119.2 . . ?
C213 C212 H212 119.2 . . ?
C214 C213 C212 118.7(6) . . ?
C214 C213 H213 120.7 . . ?
C212 C213 H213 120.7 . . ?
C215 C214 C213 120.7(5) . . ?
C215 C214 H214 119.7 . . ?
C213 C214 H214 119.7 . . ?
C214 C215 C216 119.8(6) . . ?
C214 C215 H215 120.1 . . ?
C216 C215 H215 120.1 . . ?
C215 C216 C211 121.3(6) . . ?
C215 C216 H216 119.3 . . ?
C211 C216 H216 119.3 . . ?
C222 C221 C226 117.7(5) . . ?
C222 C221 P2 121.0(4) . . ?
C226 C221 P2 121.1(4) . . ?
C223 C222 C221 121.9(5) . . ?
C223 C222 H222 119.0 . . ?
C221 C222 H222 119.0 . . ?
C222 C223 C224 119.8(6) . . ?
C222 C223 H223 120.1 . . ?
C224 C223 H223 120.1 . . ?
C225 C224 C223 119.6(5) . . ?
C225 C224 H224 120.2 . . ?
C223 C224 H224 120.2 . . ?
C224 C225 C226 120.3(5) . . ?
C224 C225 H225 119.8 . . ?
C226 C225 H225 119.8 . . ?
C225 C226 C221 120.7(5) . . ?
C225 C226 H226 119.6 . . ?
C221 C226 H226 119.6 . . ?

loop_
_geom_bond_atom_site_label_1
_geom_bond_atom_site_label_2
_geom_bond_distance
_geom_bond_site_symmetry_2
_geom_bond_publ_flag
Fe1 C10 1.912(5) . ?
Fe1 C55 2.102(5) . ?
Fe1 C54 2.119(5) . ?
Fe1 C51 2.135(5) . ?
Fe1 C52 2.138(5) . ?
Fe1 C53 2.145(5) . ?
Fe1 P2 2.1557(15) . ?
Fe1 P1 2.1762(15) . ?
C1 C2 1.520(8) . ?
C1 P1 1.868(5) . ?
C1 H1A 0.9900 . ?
C1 H1B 0.9900 . ?
C2 P2 1.847(5) . ?
C2 H2A 0.9900 . ?
C2 H2B 0.9900 . ?
C10 C11 1.208(7) . ?
C11 C12 1.490(7) . ?
C12 C14 1.530(8) . ?
C12 C15 1.537(8) . ?
C12 C13 1.540(8) . ?
C13 H13A 0.9800 . ?
C13 H13B 0.9800 . ?
C13 H13C 0.9800 . ?
C14 H14A 0.9800 . ?
C14 H14B 0.9800 . ?
C14 H14C 0.9800 . ?
C15 H15A 0.9800 . ?
C15 H15B 0.9800 . ?
C15 H15C 0.9800 . ?
C51 C55 1.422(8) . ?
C51 C52 1.441(8) . ?
C51 C151 1.496(7) . ?
C52 C53 1.429(7) . ?
C52 C152 1.486(8) . ?
C53 C54 1.448(8) . ?
C53 C153 1.488(7) . ?
C54 C55 1.417(8) . ?
C54 C154 1.493(7) . ?
C55 C155 1.501(8) . ?
C151 H15D 0.9800 . ?
C151 H15E 0.9800 . ?
C151 H15F 0.9800 . ?
C152 H15G 0.9800 . ?
C152 H15H 0.9800 . ?
C152 H15I 0.9800 . ?
C153 H15J 0.9800 . ?
C153 H15K 0.9800 . ?
C153 H15L 0.9800 . ?
C154 H15M 0.9800 . ?
C154 H15N 0.9800 . ?
C154 H15O 0.9800 . ?
C155 H15P 0.9800 . ?
C155 H15Q 0.9800 . ?
C155 H15R 0.9800 . ?
P1 C111 1.852(5) . ?
P1 C121 1.857(5) . ?
C111 C112 1.386(8) . ?
C111 C116 1.398(8) . ?
C112 C113 1.386(8) . ?
C112 H112 0.9500 . ?
C113 C114 1.396(9) . ?
C113 H113 0.9500 . ?
C114 C115 1.386(8) . ?
C114 H114 0.9500 . ?
C115 C116 1.381(8) . ?
C115 H115 0.9500 . ?
C116 H116 0.9500 . ?
C121 C122 1.387(8) . ?
C121 C126 1.399(8) . ?
C122 C123 1.394(8) . ?
C122 H122 0.9500 . ?
C123 C124 1.369(9) . ?
C123 H123 0.9500 . ?
C124 C125 1.386(9) . ?
C124 H124 0.9500 . ?
C125 C126 1.394(8) . ?
C125 H125 0.9500 . ?
C126 H126 0.9500 . ?
P2 C221 1.835(5) . ?
P2 C211 1.846(5) . ?
C211 C212 1.392(8) . ?
C211 C216 1.397(8) . ?
C212 C213 1.403(8) . ?
C212 H212 0.9500 . ?
C213 C214 1.388(9) . ?
C213 H213 0.9500 . ?
C214 C215 1.382(9) . ?
C214 H214 0.9500 . ?
C215 C216 1.385(8) . ?
C215 H215 0.9500 . ?
C216 H216 0.9500 . ?
C221 C222 1.386(8) . ?
C221 C226 1.395(8) . ?
C222 C223 1.378(8) . ?
C222 H222 0.9500 . ?
C223 C224 1.383(9) . ?
C223 H223 0.9500 . ?
C224 C225 1.383(9) . ?
C224 H224 0.9500 . ?
C225 C226 1.387(8) . ?
C225 H225 0.9500 . ?
C226 H226 0.9500 . ?

loop_
_geom_torsion_atom_site_label_1
_geom_torsion_atom_site_label_2
_geom_torsion_atom_site_label_3
_geom_torsion_atom_site_label_4
_geom_torsion
_geom_torsion_site_symmetry_1
_geom_torsion_site_symmetry_2
_geom_torsion_site_symmetry_3
_geom_torsion_site_symmetry_4
_geom_torsion_publ_flag
P1 C1 C2 P2 -41.2(4) . . . . ?
C55 C51 C52 C53 -2.8(6) . . . . ?
C151 C51 C52 C53 171.1(5) . . . . ?
Fe1 C51 C52 C53 -61.5(4) . . . . ?
C55 C51 C52 C152 -172.6(5) . . . . ?
C151 C51 C52 C152 1.3(9) . . . . ?
Fe1 C51 C52 C152 128.6(5) . . . . ?
C55 C51 C52 Fe1 58.7(4) . . . . ?
C151 C51 C52 Fe1 -127.3(5) . . . . ?
C51 C52 C53 C54 2.1(6) . . . . ?
C152 C52 C53 C54 171.7(5) . . . . ?
Fe1 C52 C53 C54 -59.0(4) . . . . ?
C51 C52 C53 C153 -169.3(5) . . . . ?
C152 C52 C53 C153 0.3(9) . . . . ?
Fe1 C52 C53 C153 129.5(5) . . . . ?
C51 C52 C53 Fe1 61.1(4) . . . . ?
C152 C52 C53 Fe1 -129.2(6) . . . . ?
C52 C53 C54 C55 -0.7(6) . . . . ?
C153 C53 C54 C55 170.4(5) . . . . ?
Fe1 C53 C54 C55 -60.4(4) . . . . ?
C52 C53 C54 C154 -170.6(5) . . . . ?
C153 C53 C54 C154 0.5(9) . . . . ?
Fe1 C53 C54 C154 129.7(5) . . . . ?
C52 C53 C54 Fe1 59.7(4) . . . . ?
C153 C53 C54 Fe1 -129.2(5) . . . . ?
C53 C54 C55 C51 -1.1(6) . . . . ?
C154 C54 C55 C51 168.6(5) . . . . ?
Fe1 C54 C55 C51 -62.3(4) . . . . ?
C53 C54 C55 C155 -177.7(5) . . . . ?
C154 C54 C55 C155 -8.1(9) . . . . ?
Fe1 C54 C55 C155 121.1(5) . . . . ?
C53 C54 C55 Fe1 61.2(4) . . . . ?
C154 C54 C55 Fe1 -129.1(6) . . . . ?
C52 C51 C55 C54 2.4(6) . . . . ?
C151 C51 C55 C54 -171.4(5) . . . . ?
Fe1 C51 C55 C54 61.9(4) . . . . ?
C52 C51 C55 C155 179.1(5) . . . . ?
C151 C51 C55 C155 5.3(8) . . . . ?
Fe1 C51 C55 C155 -121.4(5) . . . . ?
C52 C51 C55 Fe1 -59.5(4) . . . . ?
C151 C51 C55 Fe1 126.7(5) . . . . ?
C2 C1 P1 C111 -111.3(4) . . . . ?
C2 C1 P1 C121 146.5(4) . . . . ?
C2 C1 P1 Fe1 17.2(4) . . . . ?
C121 P1 C111 C112 -126.6(4) . . . . ?
C1 P1 C111 C112 128.5(4) . . . . ?
Fe1 P1 C111 C112 6.2(5) . . . . ?
C121 P1 C111 C116 52.8(5) . . . . ?
C1 P1 C111 C116 -52.1(5) . . . . ?
Fe1 P1 C111 C116 -174.4(4) . . . . ?
C116 C111 C112 C113 -0.1(8) . . . . ?
P1 C111 C112 C113 179.3(4) . . . . ?
C111 C112 C113 C114 1.3(8) . . . . ?
C112 C113 C114 C115 -1.2(9) . . . . ?
C113 C114 C115 C116 -0.2(9) . . . . ?
C114 C115 C116 C111 1.3(9) . . . . ?
C112 C111 C116 C115 -1.2(8) . . . . ?
P1 C111 C116 C115 179.4(4) . . . . ?
C111 P1 C121 C122 35.7(5) . . . . ?
C1 P1 C121 C122 141.1(5) . . . . ?
Fe1 P1 C121 C122 -96.4(4) . . . . ?
C111 P1 C121 C126 -149.1(4) . . . . ?
C1 P1 C121 C126 -43.7(5) . . . . ?
Fe1 P1 C121 C126 78.7(5) . . . . ?
C126 C121 C122 C123 -1.2(8) . . . . ?
P1 C121 C122 C123 174.1(4) . . . . ?
C121 C122 C123 C124 0.6(9) . . . . ?
C122 C123 C124 C125 0.2(9) . . . . ?
C123 C124 C125 C126 -0.4(9) . . . . ?
C124 C125 C126 C121 -0.2(9) . . . . ?
C122 C121 C126 C125 1.0(8) . . . . ?
P1 C121 C126 C125 -174.3(4) . . . . ?
C1 C2 P2 C221 178.2(4) . . . . ?
C1 C2 P2 C211 -78.4(4) . . . . ?
C1 C2 P2 Fe1 50.3(4) . . . . ?
C221 P2 C211 C212 -140.7(4) . . . . ?
C2 P2 C211 C212 112.8(5) . . . . ?
Fe1 P2 C211 C212 -4.3(5) . . . . ?
C221 P2 C211 C216 45.5(5) . . . . ?
C2 P2 C211 C216 -61.0(5) . . . . ?
Fe1 P2 C211 C216 -178.1(4) . . . . ?
C216 C211 C212 C213 0.5(8) . . . . ?
P2 C211 C212 C213 -173.6(4) . . . . ?
C211 C212 C213 C214 -0.2(9) . . . . ?
C212 C213 C214 C215 -0.1(9) . . . . ?
C213 C214 C215 C216 0.0(9) . . . . ?
C214 C215 C216 C211 0.3(9) . . . . ?
C212 C211 C216 C215 -0.5(8) . . . . ?
P2 C211 C216 C215 173.4(4) . . . . ?
C211 P2 C221 C222 47.7(5) . . . . ?
C2 P2 C221 C222 150.7(5) . . . . ?
Fe1 P2 C221 C222 -90.4(5) . . . . ?
C211 P2 C221 C226 -136.6(4) . . . . ?
C2 P2 C221 C226 -33.6(5) . . . . ?
Fe1 P2 C221 C226 85.3(5) . . . . ?
C226 C221 C222 C223 0.3(8) . . . . ?
P2 C221 C222 C223 176.1(5) . . . . ?
C221 C222 C223 C224 0.6(9) . . . . ?
C222 C223 C224 C225 -0.2(9) . . . . ?
C223 C224 C225 C226 -1.1(9) . . . . ?
C224 C225 C226 C221 1.9(9) . . . . ?
C222 C221 C226 C225 -1.5(8) . . . . ?
P2 C221 C226 C225 -177.4(4) . . . . ?
